data_7224564
loop_
_publ_author_name
'Li, Quan-Quan'
'Zhang, Wen-Qian'
'Ren, Chun-Yan'
'Fan, Yan-Ping'
'Li, Jian-Li'
'Liu, Ping'
'Wang, Yao-Yu'

_publ_section_title
;
 Reaction-determined assemblies of 0D to 3D complexes: structural
 diversities and luminescence properties
;
_journal_issue 19
_journal_name_full CrystEngComm
_journal_page_first 3358
_journal_paper_doi 10.1039/C6CE00273K
_journal_volume 18
_journal_year 2016
_chemical_formula_sum 'C40 H22 Co N6 O14'
_chemical_formula_weight 869.57
_chemical_name_systematic
; 
 ? 
;
_space_group_IT_number 2
_symmetry_cell_setting triclinic
_symmetry_space_group_name_Hall '-P 1'
_symmetry_space_group_name_H-M 'P -1'
_atom_sites_solution_hydrogens geom
_atom_sites_solution_primary direct
_atom_sites_solution_secondary difmap
_audit_creation_method SHELXL-97
_audit_update_record
;
2015-12-25 deposited with the CCDC.
2016-03-09 downloaded from the CCDC.
;
_cell_angle_alpha 77.458(4)
_cell_angle_beta 79.847(4)
_cell_angle_gamma 79.381(4)
_cell_formula_units_Z 2
_cell_length_a 10.059(2)
_cell_length_b 11.605(3)
_cell_length_c 16.860(4)
_cell_measurement_reflns_used 2656
_cell_measurement_temperature 296(2)
_cell_measurement_theta_max 23.92
_cell_measurement_theta_min 2.40
_cell_volume 1869.1(8)
_computing_cell_refinement 'Bruker SAINT'
_computing_data_collection 'Bruker APEX2'
_computing_data_reduction 'Bruker SAINT'
_computing_molecular_graphics 'Bruker SHELXTL'
_computing_publication_material 'Bruker SHELXTL'
_computing_structure_refinement 'SHELXL-97 (Sheldrick, 2008)'
_computing_structure_solution 'SHELXS-97 (Sheldrick, 2008)'
_diffrn_ambient_temperature 296(2)
_diffrn_measured_fraction_theta_full 0.978
_diffrn_measured_fraction_theta_max 0.978
_diffrn_measurement_device_type 'Bruker APEX-II CCD'
_diffrn_measurement_method '\f and \w scans'
_diffrn_radiation_monochromator graphite
_diffrn_radiation_source 'fine-focus sealed tube'
_diffrn_radiation_type MoK\a
_diffrn_radiation_wavelength 0.71073
_diffrn_reflns_av_R_equivalents 0.0242
_diffrn_reflns_av_sigmaI/netI 0.0576
_diffrn_reflns_limit_h_max 12
_diffrn_reflns_limit_h_min -10
_diffrn_reflns_limit_k_max 14
_diffrn_reflns_limit_k_min -13
_diffrn_reflns_limit_l_max 20
_diffrn_reflns_limit_l_min -18
_diffrn_reflns_number 9712
_diffrn_reflns_theta_full 25.50
_diffrn_reflns_theta_max 25.50
_diffrn_reflns_theta_min 1.25
_exptl_absorpt_coefficient_mu 0.541
_exptl_absorpt_correction_T_max 0.9479
_exptl_absorpt_correction_T_min 0.9479
_exptl_absorpt_correction_type multi-scan
_exptl_absorpt_process_details SADABS
_exptl_crystal_colour yellow
_exptl_crystal_density_diffrn 1.545
_exptl_crystal_density_method 'not measured'
_exptl_crystal_description columnar
_exptl_crystal_F_000 886
_exptl_crystal_size_max 0.10
_exptl_crystal_size_mid 0.10
_exptl_crystal_size_min 0.10
_refine_diff_density_max 1.252
_refine_diff_density_min -1.590
_refine_diff_density_rms 0.260
_refine_ls_extinction_method none
_refine_ls_goodness_of_fit_ref 0.970
_refine_ls_hydrogen_treatment constr
_refine_ls_matrix_type full
_refine_ls_number_parameters 552
_refine_ls_number_reflns 6807
_refine_ls_number_restraints 6
_refine_ls_restrained_S_all 0.971
_refine_ls_R_factor_all 0.1228
_refine_ls_R_factor_gt 0.0786
_refine_ls_shift/su_max 0.000
_refine_ls_shift/su_mean 0.000
_refine_ls_structure_factor_coef Fsqd
_refine_ls_weighting_details 'calc w=1/[\s^2^(Fo^2^)+(0.2000P)^2^+10.0000P] where P=(Fo^2^+2Fc^2^)/3'
_refine_ls_weighting_scheme calc
_refine_ls_wR_factor_gt 0.2095
_refine_ls_wR_factor_ref 0.3123
_reflns_number_gt 4920
_reflns_number_total 6807
_reflns_threshold_expression >2sigma(I)
_cod_data_source_file c6ce00273k2.cif
_cod_data_source_block 10
_cod_depositor_comments
;
The following automatic conversions were performed:

'_symmetry_cell_setting' value 'Triclinic' changed to 'triclinic'
according to
/usr/data/users/saulius/crontab/automatic-downloads/rss-feeds/RSC/lib/dictionaries/cif_core.dic
dictionary named 'cif_core.dic' version 2.4.2 from 2011-04-26.

Automatic conversion script
Id: cif_fix_values 4268 2015-11-12 08:31:59Z antanas 

 Adding full bibliography for 7224556--7224565.cif.
;
_cod_original_cell_volume 1869.2(7)
_cod_original_sg_symbol_H-M 'P-1   '
_cod_database_code 7224564

loop_
_symmetry_equiv_pos_as_xyz
'x, y, z'
'-x, -y, -z'

loop_
_atom_site_label
_atom_site_type_symbol
_atom_site_fract_x
_atom_site_fract_y
_atom_site_fract_z
_atom_site_U_iso_or_equiv
_atom_site_adp_type
_atom_site_occupancy
_atom_site_symmetry_multiplicity
_atom_site_calc_flag
_atom_site_refinement_flags
Co1 Co 0.71465(8) 0.54886(7) 0.72914(5) 0.0284(3) Uani 1 1 d .
O9 O 0.8912(4) 0.4232(4) 0.7108(3) 0.0332(10) Uani 1 1 d .
O3 O 0.5713(5) 0.4356(4) 0.7432(3) 0.0351(10) Uani 1 1 d .
O4 O 0.8188(5) 0.3600(5) 0.3585(3) 0.0502(14) Uani 1 1 d .
H4 H 0.7954 0.3871 0.3131 0.075 Uiso 1 1 calc R
N4 N 0.7052(6) 0.5007(5) 0.8614(3) 0.0348(12) Uani 1 1 d .
C34 C 0.6514(6) 0.3621(5) 0.5657(4) 0.0288(13) Uani 1 1 d .
H34 H 0.5721 0.4147 0.5551 0.035 Uiso 1 1 calc R
N3 N 0.8314(5) 0.6700(5) 0.7564(3) 0.0343(12) Uani 1 1 d .
C30 C 0.7905(6) 0.2365(5) 0.6642(4) 0.0277(13) Uani 1 1 d .
C52 C 0.9486(6) 0.3395(5) 0.7592(4) 0.0303(13) Uani 1 1 d .
C33 C 0.7477(6) 0.3332(5) 0.5006(4) 0.0266(12) Uani 1 1 d .
C19 C 0.8444(7) 0.6543(6) 0.8371(4) 0.0391(15) Uani 1 1 d .
N1 N 0.7296(5) 0.6154(4) 0.5988(3) 0.0282(11) Uani 1 1 d .
N6 N 1.0147(6) 0.1269(5) 0.6078(4) 0.0428(14) Uani 1 1 d .
C48 C 0.8752(6) 0.2332(5) 0.7981(4) 0.0271(12) Uani 1 1 d .
O10 O 1.0627(6) 0.3349(5) 0.7786(4) 0.0596(16) Uani 1 1 d .
O2W O 0.2356(6) 0.4953(5) 0.7788(3) 0.0515(13) Uani 1 1 d .
N2 N 0.5493(5) 0.6964(5) 0.7190(4) 0.0354(12) Uani 1 1 d .
C5 C 0.6259(6) 0.7034(5) 0.5771(4) 0.0302(13) Uani 1 1 d .
C13 C 0.5296(6) 0.7470(6) 0.6427(4) 0.0354(15) Uani 1 1 d .
C1 C 0.8223(7) 0.5791(6) 0.5389(4) 0.0364(14) Uani 1 1 d .
H1 H 0.8951 0.5205 0.5533 0.044 Uiso 1 1 calc R
C4 C 0.6110(8) 0.7542(6) 0.4950(4) 0.0412(16) Uani 1 1 d .
C2 C 0.8159(8) 0.6242(7) 0.4556(4) 0.0462(18) Uani 1 1 d .
H2 H 0.8826 0.5956 0.4159 0.055 Uiso 1 1 calc R
C8 C 0.4218(7) 0.8405(6) 0.6237(6) 0.0469(19) Uani 1 1 d .
C3 C 0.7100(9) 0.7112(7) 0.4331(4) 0.0483(19) Uani 1 1 d .
H3 H 0.7032 0.7417 0.3780 0.058 Uiso 1 1 calc R
C11 C 0.4626(8) 0.7338(8) 0.7817(6) 0.054(2) Uani 1 1 d .
H11 H 0.4727 0.6959 0.8353 0.064 Uiso 1 1 calc R
C9 C 0.3356(8) 0.8804(7) 0.6903(8) 0.064(3) Uani 1 1 d .
H9 H 0.2635 0.9423 0.6811 0.077 Uiso 1 1 calc R
C6 C 0.4974(10) 0.8475(7) 0.4773(6) 0.056(2) Uani 1 1 d .
H6 H 0.4862 0.8813 0.4231 0.067 Uiso 1 1 calc R
C7 C 0.4093(10) 0.8849(7) 0.5381(7) 0.065(3) Uani 1 1 d .
H7 H 0.3353 0.9428 0.5249 0.078 Uiso 1 1 calc R
C10 C 0.3569(8) 0.8294(9) 0.7669(7) 0.067(3) Uani 1 1 d .
H10 H 0.3010 0.8577 0.8109 0.080 Uiso 1 1 calc R
C23 C 0.7792(7) 0.5654(7) 0.8923(4) 0.0405(16) Uani 1 1 d .
C16 C 0.9666(8) 0.8260(7) 0.7264(6) 0.0499(19) Uani 1 1 d .
H16 H 1.0083 0.8831 0.6873 0.060 Uiso 1 1 calc R
C25 C 0.6458(8) 0.4172(7) 0.9123(4) 0.0455(17) Uani 1 1 d .
H25 H 0.5955 0.3739 0.8915 0.055 Uiso 1 1 calc R
C18 C 0.9158(8) 0.7258(8) 0.8661(5) 0.051(2) Uani 1 1 d .
C15 C 0.8918(8) 0.7543(7) 0.7036(5) 0.0452(17) Uani 1 1 d .
H15 H 0.8828 0.7653 0.6484 0.054 Uiso 1 1 calc R
C26 C 0.6536(9) 0.3896(8) 0.9963(5) 0.057(2) Uani 1 1 d .
H26 H 0.6102 0.3287 1.0301 0.068 Uiso 1 1 calc R
C17 C 0.9788(9) 0.8122(8) 0.8063(6) 0.059(2) Uani 1 1 d .
H17 H 1.0294 0.8604 0.8224 0.071 Uiso 1 1 calc R
C22 C 0.7866(9) 0.5440(8) 0.9764(5) 0.054(2) Uani 1 1 d .
C27 C 0.7267(10) 0.4537(9) 1.0288(5) 0.065(2) Uani 1 1 d .
H27 H 0.7350 0.4362 1.0844 0.078 Uiso 1 1 calc R
C21 C 0.8648(11) 0.6197(12) 1.0024(7) 0.080(3) Uani 1 1 d .
H21 H 0.8728 0.6080 1.0578 0.096 Uiso 1 1 calc R
C20 C 0.9250(10) 0.7046(10) 0.9505(6) 0.066(2) Uani 1 1 d .
H20 H 0.9739 0.7505 0.9701 0.079 Uiso 1 1 calc R
O1 O 0.4708(6) 0.2855(6) 0.7383(4) 0.0598(16) Uani 1 1 d .
O2 O 0.6110(5) 0.4509(5) 0.4014(3) 0.0494(13) Uani 1 1 d .
C29 C 0.6710(6) 0.3143(5) 0.6459(4) 0.0261(12) Uani 1 1 d .
C37 C 0.5626(6) 0.3466(6) 0.7149(3) 0.0280(13) Uani 1 1 d .
C32 C 0.8667(6) 0.2571(6) 0.5162(4) 0.0311(13) Uani 1 1 d .
H32 H 0.9322 0.2373 0.4730 0.037 Uiso 1 1 calc R
C31 C 0.8879(6) 0.2105(5) 0.5962(4) 0.0309(13) Uani 1 1 d .
C35 C 0.7177(6) 0.3887(6) 0.4157(4) 0.0311(13) Uani 1 1 d .
O12 O 1.0549(6) 0.1055(6) 0.6738(3) 0.0617(17) Uani 1 1 d .
O11 O 1.0776(8) 0.0841(7) 0.5498(5) 0.095(3) Uani 1 1 d .
C40 C 0.8048(6) 0.1835(5) 0.7517(4) 0.0289(13) Uani 1 1 d .
C47 C 0.8787(7) 0.1836(6) 0.8814(4) 0.0331(14) Uani 1 1 d .
H47 H 0.9286 0.2150 0.9109 0.040 Uiso 1 1 calc R
O8 O 0.8661(7) 0.0914(6) 1.0524(3) 0.0609(16) Uani 1 1 d .
C41 C 0.7384(7) 0.0852(6) 0.7938(4) 0.0355(14) Uani 1 1 d .
C42 C 0.7400(7) 0.0418(6) 0.8768(4) 0.0410(16) Uani 1 1 d .
H42 H 0.6928 -0.0209 0.9034 0.049 Uiso 1 1 calc R
O7 O 0.7453(8) -0.0435(6) 1.0409(3) 0.0680(19) Uani 1 1 d .
H7A H 0.7371 -0.0570 1.0911 0.102 Uiso 1 1 calc R
C46 C 0.8118(7) 0.0915(6) 0.9202(4) 0.0357(15) Uani 1 1 d .
C49 C 0.8117(8) 0.0469(6) 1.0114(4) 0.0410(16) Uani 1 1 d .
O5 O 0.7079(8) 0.0255(6) 0.6766(4) 0.075(2) Uani 1 1 d .
O1W O 0.7352(6) 0.8607(5) 0.1941(4) 0.0596(15) Uani 1 1 d .
N5 N 0.6715(8) 0.0243(7) 0.7496(5) 0.063(2) Uani 1 1 d .
O17 O 0.5775(11) -0.0259(10) 0.7894(7) 0.117(3) Uani 1 1 d U

loop_
_atom_site_aniso_label
_atom_site_aniso_U_11
_atom_site_aniso_U_22
_atom_site_aniso_U_33
_atom_site_aniso_U_23
_atom_site_aniso_U_13
_atom_site_aniso_U_12
Co1 0.0296(5) 0.0289(5) 0.0245(5) -0.0050(3) -0.0016(3) -0.0006(3)
O9 0.030(2) 0.027(2) 0.039(2) -0.0047(18) -0.0073(19) 0.0042(18)
O3 0.035(2) 0.036(2) 0.034(2) -0.0109(19) 0.0035(19) -0.0057(19)
O4 0.049(3) 0.062(3) 0.028(2) -0.005(2) 0.003(2) 0.010(3)
N4 0.038(3) 0.038(3) 0.024(3) -0.006(2) -0.002(2) 0.001(2)
C34 0.025(3) 0.029(3) 0.033(3) -0.008(2) -0.008(2) 0.001(2)
N3 0.030(3) 0.032(3) 0.040(3) -0.012(2) -0.002(2) -0.003(2)
C30 0.024(3) 0.026(3) 0.035(3) -0.008(2) -0.011(2) 0.001(2)
C52 0.032(3) 0.025(3) 0.034(3) 0.000(2) -0.008(3) -0.008(2)
C33 0.021(3) 0.028(3) 0.031(3) -0.006(2) -0.009(2) 0.002(2)
C19 0.028(3) 0.040(4) 0.049(4) -0.015(3) -0.004(3) 0.003(3)
N1 0.027(3) 0.030(3) 0.026(3) -0.003(2) -0.003(2) -0.004(2)
N6 0.031(3) 0.042(3) 0.051(4) -0.011(3) -0.009(3) 0.010(3)
C48 0.027(3) 0.023(3) 0.030(3) -0.003(2) -0.005(2) -0.002(2)
O10 0.043(3) 0.054(3) 0.079(4) 0.021(3) -0.032(3) -0.019(3)
O2W 0.061(3) 0.063(3) 0.026(2) -0.005(2) 0.000(2) -0.007(3)
N2 0.026(3) 0.031(3) 0.047(3) -0.010(2) -0.002(2) 0.002(2)
C5 0.030(3) 0.028(3) 0.032(3) 0.001(2) -0.008(3) -0.009(3)
C13 0.028(3) 0.026(3) 0.057(4) -0.014(3) -0.013(3) -0.003(3)
C1 0.032(3) 0.034(3) 0.041(4) -0.005(3) -0.003(3) -0.005(3)
C4 0.047(4) 0.035(4) 0.042(4) 0.010(3) -0.023(3) -0.013(3)
C2 0.049(4) 0.055(5) 0.036(4) -0.010(3) 0.003(3) -0.019(4)
C8 0.031(4) 0.021(3) 0.090(6) -0.009(3) -0.017(4) -0.004(3)
C3 0.065(5) 0.057(5) 0.027(3) 0.004(3) -0.017(3) -0.023(4)
C11 0.037(4) 0.060(5) 0.063(5) -0.029(4) 0.010(4) -0.002(4)
C9 0.029(4) 0.036(4) 0.128(9) -0.025(5) -0.019(5) 0.008(3)
C6 0.062(5) 0.037(4) 0.072(6) 0.006(4) -0.042(5) -0.006(4)
C7 0.055(5) 0.032(4) 0.113(8) 0.004(5) -0.053(6) 0.001(4)
C10 0.027(4) 0.068(6) 0.110(8) -0.052(6) 0.004(4) 0.007(4)
C23 0.040(4) 0.048(4) 0.033(3) -0.016(3) -0.006(3) 0.004(3)
C16 0.035(4) 0.042(4) 0.073(6) -0.016(4) 0.002(4) -0.012(3)
C25 0.050(4) 0.047(4) 0.034(4) -0.008(3) 0.004(3) -0.006(3)
C18 0.041(4) 0.057(5) 0.065(5) -0.031(4) -0.014(4) -0.002(4)
C15 0.046(4) 0.042(4) 0.044(4) -0.010(3) 0.003(3) -0.005(3)
C26 0.064(5) 0.057(5) 0.036(4) 0.004(4) 0.004(4) -0.002(4)
C17 0.053(5) 0.050(5) 0.086(7) -0.035(5) -0.008(4) -0.014(4)
C22 0.053(5) 0.072(6) 0.034(4) -0.015(4) -0.012(3) 0.006(4)
C27 0.081(6) 0.087(7) 0.025(4) -0.012(4) -0.006(4) -0.010(5)
C21 0.077(7) 0.118(9) 0.064(6) -0.053(6) -0.029(5) -0.004(7)
C20 0.067(6) 0.083(7) 0.063(6) -0.033(5) -0.016(5) -0.021(5)
O1 0.040(3) 0.077(4) 0.069(4) -0.029(3) 0.011(3) -0.027(3)
O2 0.041(3) 0.065(3) 0.036(3) -0.008(2) -0.012(2) 0.013(3)
C29 0.018(3) 0.032(3) 0.029(3) -0.006(2) -0.007(2) -0.002(2)
C37 0.022(3) 0.039(3) 0.020(3) 0.000(2) -0.005(2) -0.001(2)
C32 0.024(3) 0.033(3) 0.033(3) -0.009(3) -0.003(2) 0.005(2)
C31 0.025(3) 0.029(3) 0.037(3) -0.008(3) -0.009(3) 0.006(2)
C35 0.030(3) 0.034(3) 0.031(3) -0.010(3) -0.008(3) -0.001(3)
O12 0.042(3) 0.081(4) 0.049(3) -0.007(3) -0.015(3) 0.028(3)
O11 0.081(5) 0.117(6) 0.078(5) -0.053(4) -0.037(4) 0.073(5)
C40 0.022(3) 0.026(3) 0.036(3) -0.002(2) -0.012(2) 0.005(2)
C47 0.037(3) 0.031(3) 0.032(3) -0.002(3) -0.013(3) -0.002(3)
O8 0.084(4) 0.070(4) 0.036(3) -0.002(3) -0.022(3) -0.028(3)
C41 0.038(4) 0.033(3) 0.038(4) -0.001(3) -0.012(3) -0.010(3)
C42 0.042(4) 0.036(4) 0.044(4) 0.000(3) -0.009(3) -0.009(3)
O7 0.107(5) 0.063(4) 0.038(3) 0.019(3) -0.018(3) -0.048(4)
C46 0.041(4) 0.032(3) 0.032(3) 0.002(3) -0.012(3) -0.004(3)
C49 0.049(4) 0.037(4) 0.032(4) 0.003(3) -0.010(3) -0.003(3)
O5 0.112(6) 0.066(4) 0.059(4) -0.011(3) -0.039(4) -0.018(4)
O1W 0.057(4) 0.058(4) 0.054(3) 0.016(3) -0.013(3) -0.013(3)
N5 0.056(4) 0.066(5) 0.068(5) 0.002(4) -0.020(4) -0.022(4)
O17 0.117(4) 0.119(4) 0.119(4) -0.024(2) -0.019(2) -0.027(2)

loop_
_atom_type_symbol
_atom_type_description
_atom_type_scat_dispersion_real
_atom_type_scat_dispersion_imag
_atom_type_scat_source
C C 0.0033 0.0016 'International Tables Vol C Tables 4.2.6.8 and 6.1.1.4'
H H 0.0000 0.0000 'International Tables Vol C Tables 4.2.6.8 and 6.1.1.4'
N N 0.0061 0.0033 'International Tables Vol C Tables 4.2.6.8 and 6.1.1.4'
O O 0.0106 0.0060 'International Tables Vol C Tables 4.2.6.8 and 6.1.1.4'
Co Co 0.3494 0.9721 'International Tables Vol C Tables 4.2.6.8 and 6.1.1.4'

loop_
_geom_angle_atom_site_label_1
_geom_angle_atom_site_label_2
_geom_angle_atom_site_label_3
_geom_angle
O3 Co1 O9 97.81(18)
O3 Co1 N1 99.82(19)
O9 Co1 N1 90.25(18)
O3 Co1 N3 160.5(2)
O9 Co1 N3 91.54(19)
N1 Co1 N3 97.2(2)
O3 Co1 N2 87.9(2)
O9 Co1 N2 166.7(2)
N1 Co1 N2 76.9(2)
N3 Co1 N2 86.8(2)
O3 Co1 N4 85.7(2)
O9 Co1 N4 92.07(19)
N1 Co1 N4 173.6(2)
N3 Co1 N4 76.9(2)
N2 Co1 N4 100.4(2)
C52 O9 Co1 131.7(4)
C37 O3 Co1 136.0(4)
C35 O4 H4 109.5
C25 N4 C23 118.3(6)
C25 N4 Co1 128.7(5)
C23 N4 Co1 112.9(4)
C29 C34 C33 121.3(5)
C29 C34 H34 119.4
C33 C34 H34 119.4
C15 N3 C19 118.3(6)
C15 N3 Co1 127.4(5)
C19 N3 Co1 114.3(4)
C29 C30 C31 116.2(5)
C29 C30 C40 119.1(5)
C31 C30 C40 124.6(5)
O10 C52 O9 125.2(6)
O10 C52 C48 116.1(5)
O9 C52 C48 118.7(5)
C32 C33 C34 119.5(6)
C32 C33 C35 122.9(6)
C34 C33 C35 117.6(5)
N3 C19 C18 122.2(7)
N3 C19 C23 117.6(6)
C18 C19 C23 120.2(7)
C1 N1 C5 117.7(5)
C1 N1 Co1 128.8(4)
C5 N1 Co1 113.4(4)
O12 N6 O11 122.4(6)
O12 N6 C31 119.0(6)
O11 N6 C31 118.6(6)
C47 C48 C40 119.7(6)
C47 C48 C52 119.2(5)
C40 C48 C52 121.1(5)
C13 N2 C11 119.2(6)
C13 N2 Co1 114.8(4)
C11 N2 Co1 125.9(5)
N1 C5 C4 122.8(6)
N1 C5 C13 117.4(5)
C4 C5 C13 119.8(6)
N2 C13 C8 123.1(7)
N2 C13 C5 117.1(6)
C8 C13 C5 119.8(7)
N1 C1 C2 123.5(6)
N1 C1 H1 118.3
C2 C1 H1 118.3
C5 C4 C3 117.7(6)
C5 C4 C6 119.3(8)
C3 C4 C6 123.1(7)
C3 C2 C1 119.2(7)
C3 C2 H2 120.4
C1 C2 H2 120.4
C9 C8 C13 116.6(8)
C9 C8 C7 126.0(8)
C13 C8 C7 117.4(8)
C2 C3 C4 119.1(6)
C2 C3 H3 120.5
C4 C3 H3 120.5
N2 C11 C10 120.5(9)
N2 C11 H11 119.8
C10 C11 H11 119.8
C10 C9 C8 119.9(7)
C10 C9 H9 120.0
C8 C9 H9 120.0
C7 C6 C4 120.1(8)
C7 C6 H6 120.0
C4 C6 H6 120.0
C6 C7 C8 123.6(7)
C6 C7 H7 118.2
C8 C7 H7 118.2
C9 C10 C11 120.7(8)
C9 C10 H10 119.7
C11 C10 H10 119.7
N4 C23 C22 120.5(7)
N4 C23 C19 118.2(6)
C22 C23 C19 121.3(7)
C17 C16 C15 118.9(8)
C17 C16 H16 120.6
C15 C16 H16 120.6
N4 C25 C26 123.5(8)
N4 C25 H25 118.3
C26 C25 H25 118.3
C19 C18 C20 119.0(8)
C19 C18 C17 116.3(8)
C20 C18 C17 124.6(8)
N3 C15 C16 123.4(8)
N3 C15 H15 118.3
C16 C15 H15 118.3
C27 C26 C25 119.3(8)
C27 C26 H26 120.4
C25 C26 H26 120.4
C16 C17 C18 121.0(7)
C16 C17 H17 119.5
C18 C17 H17 119.5
C27 C22 C23 120.4(8)
C27 C22 C21 123.8(8)
C23 C22 C21 115.8(9)
C22 C27 C26 117.9(7)
C22 C27 H27 121.1
C26 C27 H27 121.1
C20 C21 C22 122.9(9)
C20 C21 H21 118.5
C22 C21 H21 118.5
C21 C20 C18 120.7(8)
C21 C20 H20 119.6
C18 C20 H20 119.6
C34 C29 C30 121.0(6)
C34 C29 C37 119.6(5)
C30 C29 C37 119.5(5)
O1 C37 O3 124.5(6)
O1 C37 C29 118.0(6)
O3 C37 C29 117.5(5)
C31 C32 C33 119.6(6)
C31 C32 H32 120.2
C33 C32 H32 120.2
C32 C31 C30 122.5(5)
C32 C31 N6 116.4(6)
C30 C31 N6 121.1(5)
O2 C35 O4 124.0(6)
O2 C35 C33 123.3(6)
O4 C35 C33 112.7(5)
C48 C40 C41 116.9(6)
C48 C40 C30 122.2(5)
C41 C40 C30 120.7(5)
C46 C47 C48 121.9(6)
C46 C47 H47 119.0
C48 C47 H47 119.0
C42 C41 C40 121.7(6)
C42 C41 N5 118.0(6)
C40 C41 N5 120.3(6)
C41 C42 C46 119.9(6)
C41 C42 H42 120.0
C46 C42 H42 120.0
C49 O7 H7A 109.5
C47 C46 C42 119.8(6)
C47 C46 C49 119.6(6)
C42 C46 C49 120.5(6)
O8 C49 O7 123.7(7)
O8 C49 C46 122.9(6)
O7 C49 C46 113.4(6)
O5 N5 O17 123.2(9)
O5 N5 C41 120.6(7)
O17 N5 C41 116.2(9)

loop_
_geom_bond_atom_site_label_1
_geom_bond_atom_site_label_2
_geom_bond_distance
Co1 O3 2.076(5)
Co1 O9 2.104(4)
Co1 N1 2.154(5)
Co1 N3 2.155(5)
Co1 N2 2.156(5)
Co1 N4 2.168(5)
O9 C52 1.248(7)
O3 C37 1.250(8)
O4 C35 1.321(8)
O4 H4 0.8200
N4 C25 1.305(9)
N4 C23 1.379(9)
C34 C29 1.379(8)
C34 C33 1.385(9)
C34 H34 0.9300
N3 C15 1.331(9)
N3 C19 1.360(9)
C30 C29 1.402(8)
C30 C31 1.419(9)
C30 C40 1.491(8)
C52 O10 1.237(8)
C52 C48 1.520(8)
C33 C32 1.379(8)
C33 C35 1.495(8)
C19 C18 1.401(10)
C19 C23 1.406(10)
N1 C1 1.332(9)
N1 C5 1.359(8)
N6 O12 1.211(8)
N6 O11 1.217(9)
N6 C31 1.469(8)
C48 C47 1.401(9)
C48 C40 1.410(9)
N2 C13 1.325(9)
N2 C11 1.343(9)
C5 C4 1.404(9)
C5 C13 1.451(9)
C13 C8 1.411(9)
C1 C2 1.397(10)
C1 H1 0.9300
C4 C3 1.416(12)
C4 C6 1.445(11)
C2 C3 1.371(12)
C2 H2 0.9300
C8 C9 1.400(13)
C8 C7 1.443(14)
C3 H3 0.9300
C11 C10 1.401(12)
C11 H11 0.9300
C9 C10 1.336(15)
C9 H9 0.9300
C6 C7 1.326(14)
C6 H6 0.9300
C7 H7 0.9300
C10 H10 0.9300
C23 C22 1.399(10)
C16 C17 1.347(13)
C16 C15 1.370(11)
C16 H16 0.9300
C25 C26 1.395(11)
C25 H25 0.9300
C18 C20 1.406(13)
C18 C17 1.412(13)
C15 H15 0.9300
C26 C27 1.384(14)
C26 H26 0.9300
C17 H17 0.9300
C22 C27 1.373(13)
C22 C21 1.458(14)
C27 H27 0.9300
C21 C20 1.327(15)
C21 H21 0.9300
C20 H20 0.9300
O1 C37 1.225(8)
O2 C35 1.208(8)
C29 C37 1.508(8)
C32 C31 1.377(9)
C32 H32 0.9300
C40 C41 1.418(9)
C47 C46 1.353(9)
C47 H47 0.9300
O8 C49 1.199(9)
C41 C42 1.382(10)
C41 N5 1.445(10)
C42 C46 1.384(10)
C42 H42 0.9300
O7 C49 1.307(9)
O7 H7A 0.8200
C46 C49 1.512(9)
O5 N5 1.219(10)
N5 O17 1.222(12)
